data_4026266
loop_
_publ_author_name
'Andrea Gualandi'
'Lucia Cerisoli'
'Helen Stoeckli-Evans'
'Diego Savoia'

_publ_section_title
;
 Pyrrole Macrocyclic Ligands for Cu-Catalyzed Asymmetric Henry Reactions
;
_journal_name_full 'Journal of Organic Chemistry'
_journal_page_first 3399
_journal_page_last 3408
_journal_paper_doi 10.1021/jo200318b
_journal_volume 76
_journal_year 2011
_chemical_absolute_configuration rmad
_chemical_formula_moiety 'C46 H68 Cu2 N8 O8, 7.67(C2 H3 N)'
_chemical_formula_sum 'C61.33 H91 Cu2 N15.67 O8'
_chemical_formula_weight 1302.91
_chemical_name_systematic
; 
 ? 
;
_space_group_IT_number 155
_symmetry_cell_setting trigonal
_symmetry_space_group_name_Hall 'R 3 2"'
_symmetry_space_group_name_H-M 'R 3 2 :H'
_atom_sites_solution_hydrogens geom
_atom_sites_solution_primary direct
_atom_sites_solution_secondary difmap
_audit_creation_method SHELXL-97
_cell_angle_alpha 90.00
_cell_angle_beta 90.00
_cell_angle_gamma 120.00
_cell_formula_units_Z 9
_cell_length_a 27.0758(4)
_cell_length_b 27.0758(4)
_cell_length_c 26.8021(5)
_cell_measurement_reflns_used 59582
_cell_measurement_temperature 173(2)
_cell_measurement_theta_max 26.08
_cell_measurement_theta_min 1.15
_cell_volume 17016.2(5)
_computing_cell_refinement 'X-Area V1.52'
_computing_data_collection 'X-Area V1.52 (Stoe & Cie, 2009)'
_computing_data_reduction 'X-RED32 V1.48 (Stoe & Cie, 2009)'
_computing_molecular_graphics 'PLATON  (Spek, 2009)'
_computing_publication_material SHELXL-97
_computing_structure_refinement 'SHELXL-97 (Sheldrick, 2008)'
_computing_structure_solution 'SHELXS-97 (Sheldrick, 2008)'
_diffrn_ambient_temperature 173(2)
_diffrn_measured_fraction_theta_full 0.998
_diffrn_measured_fraction_theta_max 0.998
_diffrn_measurement_device '2-circle gonimometer'
_diffrn_measurement_device_type 'STOE IPDS-2'
_diffrn_measurement_method '\f + \w scans'
_diffrn_radiation_monochromator graphite
_diffrn_radiation_source 'fine-focus sealed tube'
_diffrn_radiation_type MoK\a
_diffrn_radiation_wavelength 0.71073
_diffrn_reflns_av_R_equivalents 0.0654
_diffrn_reflns_av_sigmaI/netI 0.0292
_diffrn_reflns_limit_h_max 32
_diffrn_reflns_limit_h_min -32
_diffrn_reflns_limit_k_max 32
_diffrn_reflns_limit_k_min -32
_diffrn_reflns_limit_l_max 32
_diffrn_reflns_limit_l_min -32
_diffrn_reflns_number 78811
_diffrn_reflns_theta_full 25.64
_diffrn_reflns_theta_max 25.64
_diffrn_reflns_theta_min 1.50
_diffrn_standards_decay_% 0
_diffrn_standards_number 0
_exptl_absorpt_coefficient_mu 0.618
_exptl_absorpt_correction_T_max 1.06663
_exptl_absorpt_correction_T_min 0.91967
_exptl_absorpt_correction_type multi-scan
_exptl_absorpt_process_details 'MULscanABS in PLATON (Spek, 2009)'
_exptl_crystal_colour rod
_exptl_crystal_density_diffrn 1.144
_exptl_crystal_description blue
_exptl_crystal_F_000 6216
_exptl_crystal_size_max 0.45
_exptl_crystal_size_mid 0.30
_exptl_crystal_size_min 0.17
_platon_squeeze_details
;
Total Potential Solvent Accessible Void Vol .......  7607.5 Ang^3
Electron Count / Cell =   1520 - Uncluded in D(calc), F000 & Mol.Wght.
This was equated to 69 molecules of acteonitrile per unit cell, 
or 7.67 molecules of actetonitrile per molecule of complex (Z = 9).
;
_refine_diff_density_max 0.204
_refine_diff_density_min -0.184
_refine_diff_density_rms 0.038
_refine_ls_abs_structure_details 'Flack H D (1983), Acta Cryst. A39, 876-881'
_refine_ls_abs_structure_Flack 0.029(9)
_refine_ls_extinction_method none
_refine_ls_goodness_of_fit_ref 1.036
_refine_ls_hydrogen_treatment mixed
_refine_ls_matrix_type full
_refine_ls_number_parameters 305
_refine_ls_number_reflns 7153
_refine_ls_number_restraints 4
_refine_ls_restrained_S_all 1.037
_refine_ls_R_factor_all 0.0407
_refine_ls_R_factor_gt 0.0343
_refine_ls_shift/su_max 0.001
_refine_ls_shift/su_mean 0.000
_refine_ls_structure_factor_coef Fsqd
_refine_ls_weighting_details 'calc w=1/[\s^2^(Fo^2^)+(0.0468P)^2^] where P=(Fo^2^+2Fc^2^)/3'
_refine_ls_weighting_scheme calc
_refine_ls_wR_factor_gt 0.0747
_refine_ls_wR_factor_ref 0.0767
_reflns_number_gt 6594
_reflns_number_total 7153
_reflns_threshold_expression I>2\s(I)
_cod_data_source_file jo200318b_si_003.cif
_cod_data_source_block AG1222
_cod_original_sg_symbol_Hall 'R 3 2" '
_cod_original_sg_symbol_H-M 'R 32'
_cod_database_code 4026266

loop_
_symmetry_equiv_pos_site_id
_symmetry_equiv_pos_as_xyz
1 x,y,z
2 -y,x-y,z
3 -x+y,-x,z
4 y,x,-z
5 -x,-x+y,-z
6 x-y,-y,-z
7 1/3+x,2/3+y,2/3+z
8 1/3-y,2/3+x-y,2/3+z
9 1/3-x+y,2/3-x,2/3+z
10 1/3+y,2/3+x,2/3-z
11 1/3-x,2/3-x+y,2/3-z
12 1/3+x-y,2/3-y,2/3-z
13 2/3+x,1/3+y,1/3+z
14 2/3-y,1/3+x-y,1/3+z
15 2/3-x+y,1/3-x,1/3+z
16 2/3+y,1/3+x,1/3-z
17 2/3-x,1/3-x+y,1/3-z
18 2/3+x-y,1/3-y,1/3-z

loop_
_atom_site_aniso_label
_atom_site_aniso_U_11
_atom_site_aniso_U_22
_atom_site_aniso_U_33
_atom_site_aniso_U_23
_atom_site_aniso_U_13
_atom_site_aniso_U_12
Cu1 0.0276(1) 0.0337(2) 0.0341(1) -0.0040(1) -0.0020(1) 0.0147(1)
O1 0.0350(8) 0.0444(10) 0.0358(8) -0.0050(8) 0.0041(7) 0.0145(8)
O2 0.0383(9) 0.0583(11) 0.0360(9) -0.0045(8) 0.0053(7) 0.0209(9)
O3 0.0378(10) 0.0372(9) 0.0449(9) -0.0052(7) -0.0038(7) 0.0169(8)
O4 0.0440(10) 0.0456(10) 0.0410(9) -0.0077(8) -0.0050(7) 0.0241(9)
N1 0.0314(10) 0.0413(11) 0.0289(10) -0.0006(8) -0.0010(8) 0.0211(9)
N2 0.0273(10) 0.0359(11) 0.0364(10) -0.0076(9) -0.0066(8) 0.0150(9)
N3 0.0356(11) 0.0429(12) 0.0363(11) -0.0041(9) -0.0009(8) 0.0244(10)
N4 0.0260(9) 0.0357(10) 0.0357(9) -0.0039(8) -0.0005(8) 0.0121(8)
C1 0.0335(12) 0.0374(13) 0.0349(12) -0.0045(10) -0.0016(10) 0.0181(11)
C2 0.0442(15) 0.0461(15) 0.0588(16) -0.0008(13) -0.0022(12) 0.0280(13)
C3 0.0576(19) 0.0394(15) 0.085(2) -0.0097(15) -0.0088(17) 0.0301(13)
C4 0.0431(15) 0.0363(15) 0.093(2) -0.0048(15) -0.0105(15) 0.0153(12)
C5 0.0386(14) 0.0326(13) 0.0631(16) -0.0112(13) -0.0062(13) 0.0150(11)
C6 0.0305(12) 0.0316(12) 0.0405(13) -0.0053(10) -0.0061(10) 0.0174(10)
C7 0.0331(12) 0.0374(13) 0.0438(13) -0.0130(10) -0.0075(10) 0.0201(10)
C8 0.0334(12) 0.0400(13) 0.0351(11) -0.0088(10) -0.0003(9) 0.0189(11)
C9 0.0418(14) 0.0646(18) 0.0321(12) -0.0052(12) -0.0089(11) 0.0221(13)
C10 0.0423(15) 0.0688(18) 0.0341(12) 0.0030(12) 0.0017(11) 0.0200(14)
C11 0.0285(12) 0.0464(13) 0.0342(11) -0.0028(10) -0.0013(9) 0.0167(10)
C12 0.0314(13) 0.0475(15) 0.0376(13) -0.0004(11) 0.0023(10) 0.0155(11)
C13 0.0320(14) 0.0608(18) 0.0445(15) 0.0008(13) 0.0065(11) 0.0101(13)
C14 0.0373(14) 0.0612(18) 0.0507(15) -0.0071(13) -0.0054(11) 0.0259(13)
C15 0.0304(13) 0.0459(15) 0.0405(12) 0.0028(10) -0.0012(10) 0.0204(12)
C16 0.0313(12) 0.0476(15) 0.0384(12) 0.0010(10) 0.0018(9) 0.0247(12)
C17 0.0351(13) 0.0442(15) 0.0446(13) 0.0004(11) 0.0003(10) 0.0223(12)
C18 0.0296(12) 0.0455(15) 0.0393(13) -0.0097(10) -0.0015(9) 0.0177(12)
C19 0.0240(11) 0.0393(13) 0.0330(12) 0.0042(10) -0.0005(9) 0.0072(10)
C20 0.0320(13) 0.0408(14) 0.0379(13) -0.0011(10) 0.0034(10) 0.0137(11)
C21 0.0458(18) 0.084(2) 0.064(2) -0.0200(18) 0.0062(15) 0.0066(17)
C22 0.0293(13) 0.0354(13) 0.0473(14) 0.0022(11) -0.0046(10) 0.0117(11)
C23 0.066(2) 0.0535(17) 0.0635(18) 0.0110(15) -0.0049(15) 0.0319(15)

loop_
_atom_site_label
_atom_site_type_symbol
_atom_site_thermal_displace_type
_atom_site_fract_x
_atom_site_fract_y
_atom_site_fract_z
_atom_site_occupancy
_atom_site_U_iso_or_equiv
_atom_site_calc_flag
_atom_site_refinement_flags
Cu1 Cu Uani 0.23183(1) 0.01511(1) 0.09449(1) 1.000 0.0321(1) . .
O1 O Uani 0.15285(7) -0.04569(8) 0.10685(6) 1.000 0.0408(5) . .
O2 O Uani 0.15902(7) -0.06233(8) 0.02755(6) 1.000 0.0456(6) . .
O3 O Uani 0.25825(7) -0.03855(7) 0.11500(6) 1.000 0.0408(5) . .
O4 O Uani 0.26088(7) 0.01021(7) 0.18179(6) 1.000 0.0428(6) . .
N1 N Uani 0.20952(8) 0.07417(8) 0.07827(7) 1.000 0.0326(6) . .
N2 N Uani 0.31173(8) 0.07792(8) 0.07759(7) 1.000 0.0336(6) . .
N3 N Uani 0.13860(9) 0.01814(9) 0.18147(7) 1.000 0.0361(7) . .
N4 N Uani 0.43867(8) 0.11924(8) 0.05368(6) 1.000 0.0339(5) . .
C1 C Uani 0.26053(10) 0.13001(10) 0.09100(9) 1.000 0.0351(7) . .
C2 C Uani 0.25667(11) 0.18174(12) 0.07582(11) 1.000 0.0473(9) . .
C3 C Uani 0.31062(14) 0.23614(13) 0.09135(12) 1.000 0.0581(10) . .
C4 C Uani 0.36394(12) 0.23879(12) 0.06954(13) 1.000 0.0595(10) . .
C5 C Uani 0.36657(12) 0.18527(11) 0.08257(10) 1.000 0.0460(8) . .
C6 C Uani 0.31226(10) 0.13164(10) 0.06665(9) 1.000 0.0334(7) . .
C7 C Uani 0.33436(10) 0.05757(10) 0.03585(9) 1.000 0.0370(7) . .
C8 C Uani 0.39394(9) 0.09885(11) 0.02038(8) 1.000 0.0359(7) . .
C9 C Uani 0.41522(11) 0.12435(12) -0.02438(9) 1.000 0.0482(9) . .
C10 C Uani 0.47518(12) 0.16318(13) -0.01750(9) 1.000 0.0519(9) . .
C11 C Uani 0.48799(10) 0.15954(10) 0.03161(8) 1.000 0.0373(7) . .
C12 C Uani 0.54178(10) 0.19251(11) 0.06189(9) 1.000 0.0407(8) . .
C13 C Uani 0.59097(11) 0.23518(13) 0.02801(10) 1.000 0.0516(9) . .
C14 C Uani 0.55885(11) 0.15098(13) 0.08505(10) 1.000 0.0492(9) . .
C15 C Uani 0.15453(10) 0.06581(10) 0.09782(8) 1.000 0.0383(8) . .
C16 C Uani 0.15152(10) 0.06616(10) 0.15365(8) 1.000 0.0369(8) . .
C17 C Uani 0.15681(10) 0.10698(11) 0.18679(9) 1.000 0.0402(8) . .
C18 C Uani 0.14726(10) 0.08284(10) 0.23541(9) 1.000 0.0386(8) . .
C19 C Uani 0.53041(9) 0.22554(10) 0.10208(8) 1.000 0.0359(7) . .
C20 C Uani 0.13078(10) -0.07201(11) 0.06647(9) 1.000 0.0389(8) . .
C21 C Uani 0.06871(13) -0.11440(16) 0.06721(13) 1.000 0.0761(11) . .
C22 C Uani 0.26181(10) -0.03153(10) 0.16212(9) 1.000 0.0393(8) . .
C23 C Uani 0.26713(14) -0.07438(13) 0.19389(11) 1.000 0.0601(11) . .
H1 H Uiso 0.26590 0.13140 0.12800 1.000 0.0420 calc R
H1N H Uiso 0.2050(10) 0.0709(11) 0.0462(6) 1.000 0.0390 . .
H2A H Uiso 0.22310 0.18040 0.09190 1.000 0.0570 calc R
H2B H Uiso 0.25180 0.18160 0.03920 1.000 0.0570 calc R
H2N H Uiso 0.3330(10) 0.0842(11) 0.1047(7) 1.000 0.0400 . .
H3A H Uiso 0.31340 0.23780 0.12820 1.000 0.0700 calc R
H3B H Uiso 0.30830 0.26960 0.07980 1.000 0.0700 calc R
H3N H Uiso 0.1357(12) -0.0108(9) 0.1706(9) 1.000 0.0430 . .
H4A H Uiso 0.39820 0.27280 0.08280 1.000 0.0710 calc R
H4B H Uiso 0.36380 0.24270 0.03280 1.000 0.0710 calc R
H4N H Uiso 0.4323(10) 0.1030(10) 0.0830(7) 1.000 0.0410 . .
H5A H Uiso 0.39970 0.18660 0.06570 1.000 0.0550 calc R
H5B H Uiso 0.37190 0.18410 0.11900 1.000 0.0550 calc R
H6 H Uiso 0.30830 0.13370 0.02970 1.000 0.0400 calc R
H7A H Uiso 0.33260 0.02170 0.04640 1.000 0.0440 calc R
H7B H Uiso 0.30910 0.04880 0.00650 1.000 0.0440 calc R
H9A H Uiso 0.39440 0.11770 -0.05450 1.000 0.0580 calc R
H10A H Uiso 0.50120 0.18700 -0.04230 1.000 0.0620 calc R
H13A H Uiso 0.59720 0.21440 0.00110 1.000 0.0770 calc R
H13B H Uiso 0.62590 0.25590 0.04780 1.000 0.0770 calc R
H13C H Uiso 0.58100 0.26230 0.01360 1.000 0.0770 calc R
H14A H Uiso 0.52740 0.12280 0.10560 1.000 0.0740 calc R
H14B H Uiso 0.59280 0.17240 0.10590 1.000 0.0740 calc R
H14C H Uiso 0.56710 0.13140 0.05840 1.000 0.0740 calc R
H15A H Uiso 0.12320 0.02900 0.08530 1.000 0.0460 calc R
H15B H Uiso 0.14830 0.09640 0.08450 1.000 0.0460 calc R
H17A H Uiso 0.16530 0.14460 0.17880 1.000 0.0480 calc R
H18A H Uiso 0.14840 0.10170 0.26570 1.000 0.0460 calc R
H21A H Uiso 0.04690 -0.09450 0.06490 1.000 0.1140 calc R
H21B H Uiso 0.05910 -0.13620 0.09840 1.000 0.1140 calc R
H21C H Uiso 0.05920 -0.14050 0.03890 1.000 0.1140 calc R
H23A H Uiso 0.30150 -0.05480 0.21450 1.000 0.0900 calc R
H23B H Uiso 0.26980 -0.10220 0.17240 1.000 0.0900 calc R
H23C H Uiso 0.23350 -0.09410 0.21550 1.000 0.0900 calc R

loop_
_atom_type_symbol
_atom_type_description
_atom_type_scat_dispersion_real
_atom_type_scat_dispersion_imag
_atom_type_scat_source
C C 0.0033 0.0016 'International Tables Vol C Tables 4.2.6.8 and 6.1.1.4'
H H 0.0000 0.0000 'International Tables Vol C Tables 4.2.6.8 and 6.1.1.4'
Cu Cu 0.3201 1.2651 'International Tables Vol C Tables 4.2.6.8 and 6.1.1.4'
N N 0.0061 0.0033 'International Tables Vol C Tables 4.2.6.8 and 6.1.1.4'
O O 0.0106 0.0060 'International Tables Vol C Tables 4.2.6.8 and 6.1.1.4'

loop_
_geom_angle_atom_site_label_1
_geom_angle_atom_site_label_2
_geom_angle_atom_site_label_3
_geom_angle
_geom_angle_site_symmetry_1
_geom_angle_site_symmetry_3
_geom_angle_publ_flag
O1 Cu1 O2 53.08(6) . . yes
O1 Cu1 O3 88.84(8) . . yes
O1 Cu1 O4 92.14(7) . . yes
O1 Cu1 N1 93.93(9) . . yes
O1 Cu1 N2 176.62(8) . . yes
O1 Cu1 C22 87.03(8) . . yes
O2 Cu1 O3 90.34(7) . . yes
O2 Cu1 O4 134.90(5) . . yes
O2 Cu1 N1 94.60(7) . . yes
O2 Cu1 N2 124.01(7) . . yes
O2 Cu1 C22 111.94(7) . . yes
O3 Cu1 O4 57.59(6) . . yes
O3 Cu1 N1 175.06(8) . . yes
O3 Cu1 N2 92.97(8) . . yes
O3 Cu1 C22 29.19(7) . . yes
O4 Cu1 N1 118.13(7) . . yes
O4 Cu1 N2 91.24(7) . . yes
O4 Cu1 C22 28.79(7) . . yes
N1 Cu1 N2 84.47(9) . . yes
N1 Cu1 C22 146.79(8) . . yes
N2 Cu1 C22 95.94(9) . . yes
Cu1 O1 C20 109.63(17) . . yes
Cu1 O2 C20 74.96(15) . . yes
Cu1 O3 C22 101.12(16) . . yes
Cu1 O4 C22 78.65(14) . . yes
Cu1 N1 C1 105.17(17) . . yes
Cu1 N1 C15 118.52(14) . . yes
C1 N1 C15 115.07(19) . . yes
Cu1 N2 C6 110.60(17) . . yes
Cu1 N2 C7 108.56(14) . . yes
C6 N2 C7 114.05(18) . . yes
C16 N3 C19 110.4(2) . 17_555 yes
C8 N4 C11 110.60(18) . . yes
C15 N1 H1N 105(2) . . no
Cu1 N1 H1N 102.5(19) . . no
C1 N1 H1N 110.0(18) . . no
C6 N2 H2N 106.7(17) . . no
Cu1 N2 H2N 107.2(16) . . no
C7 N2 H2N 109.5(18) . . no
C16 N3 H3N 125.3(17) . . no
C19 N3 H3N 124.1(17) 17_555 . no
C8 N4 H4N 117.9(18) . . no
C11 N4 H4N 131.2(19) . . no
N1 C1 C2 114.8(2) . . yes
N1 C1 C6 107.6(2) . . yes
C2 C1 C6 110.2(2) . . no
C1 C2 C3 110.2(3) . . no
C2 C3 C4 111.6(3) . . no
C3 C4 C5 111.1(3) . . no
C4 C5 C6 111.1(3) . . no
N2 C6 C5 114.4(2) . . yes
N2 C6 C1 109.3(2) . . yes
C1 C6 C5 110.0(2) . . no
N2 C7 C8 114.72(19) . . yes
N4 C8 C7 121.7(2) . . yes
C7 C8 C9 130.6(2) . . no
N4 C8 C9 107.7(2) . . yes
C8 C9 C10 107.2(2) . . no
C9 C10 C11 107.6(2) . . no
N4 C11 C12 120.56(19) . . yes
C10 C11 C12 132.4(2) . . no
N4 C11 C10 106.9(2) . . yes
C13 C12 C14 108.7(3) . . no
C13 C12 C19 109.1(2) . . no
C14 C12 C19 111.4(2) . . no
C11 C12 C13 110.0(2) . . no
C11 C12 C14 109.7(2) . . no
C11 C12 C19 108.0(2) . . no
N1 C15 C16 113.9(2) . . yes
N3 C16 C15 121.4(2) . . yes
N3 C16 C17 106.5(2) . . yes
C15 C16 C17 132.0(2) . . no
C16 C17 C18 107.6(2) . . no
C17 C18 C19 108.4(2) . 17_555 no
N3 C19 C12 122.5(2) 17_555 . yes
C12 C19 C18 130.3(2) . 17_555 no
N3 C19 C18 107.1(2) 17_555 17_555 yes
O1 C20 O2 122.1(3) . . yes
O2 C20 C21 120.9(2) . . yes
O1 C20 C21 117.1(2) . . yes
Cu1 C22 C23 163.25(19) . . yes
Cu1 C22 O4 72.56(14) . . yes
O4 C22 C23 120.6(2) . . yes
O3 C22 O4 121.0(2) . . yes
O3 C22 C23 118.4(2) . . yes
Cu1 C22 O3 49.69(13) . . yes
N1 C1 H1 108.00 . . no
C2 C1 H1 108.00 . . no
C6 C1 H1 108.00 . . no
C1 C2 H2A 110.00 . . no
C1 C2 H2B 110.00 . . no
C3 C2 H2A 110.00 . . no
C3 C2 H2B 110.00 . . no
H2A C2 H2B 108.00 . . no
C2 C3 H3A 109.00 . . no
C2 C3 H3B 109.00 . . no
C4 C3 H3A 109.00 . . no
C4 C3 H3B 109.00 . . no
H3A C3 H3B 108.00 . . no
C3 C4 H4A 109.00 . . no
C3 C4 H4B 109.00 . . no
C5 C4 H4A 110.00 . . no
C5 C4 H4B 109.00 . . no
H4A C4 H4B 108.00 . . no
C4 C5 H5A 109.00 . . no
C4 C5 H5B 109.00 . . no
C6 C5 H5A 109.00 . . no
C6 C5 H5B 109.00 . . no
H5A C5 H5B 108.00 . . no
N2 C6 H6 108.00 . . no
C1 C6 H6 108.00 . . no
C5 C6 H6 108.00 . . no
N2 C7 H7A 109.00 . . no
N2 C7 H7B 109.00 . . no
C8 C7 H7A 109.00 . . no
C8 C7 H7B 109.00 . . no
H7A C7 H7B 108.00 . . no
C8 C9 H9A 126.00 . . no
C10 C9 H9A 126.00 . . no
C9 C10 H10A 126.00 . . no
C11 C10 H10A 126.00 . . no
C12 C13 H13A 110.00 . . no
C12 C13 H13B 110.00 . . no
C12 C13 H13C 110.00 . . no
H13A C13 H13B 109.00 . . no
H13A C13 H13C 109.00 . . no
H13B C13 H13C 109.00 . . no
C12 C14 H14A 109.00 . . no
C12 C14 H14B 109.00 . . no
C12 C14 H14C 109.00 . . no
H14A C14 H14B 109.00 . . no
H14A C14 H14C 109.00 . . no
H14B C14 H14C 110.00 . . no
N1 C15 H15A 109.00 . . no
N1 C15 H15B 109.00 . . no
C16 C15 H15A 109.00 . . no
C16 C15 H15B 109.00 . . no
H15A C15 H15B 108.00 . . no
C16 C17 H17A 126.00 . . no
C18 C17 H17A 126.00 . . no
C17 C18 H18A 126.00 . . no
C19 C18 H18A 126.00 17_555 . no
C20 C21 H21A 109.00 . . no
C20 C21 H21B 109.00 . . no
C20 C21 H21C 110.00 . . no
H21A C21 H21B 109.00 . . no
H21A C21 H21C 110.00 . . no
H21B C21 H21C 109.00 . . no
C22 C23 H23A 109.00 . . no
C22 C23 H23B 109.00 . . no
C22 C23 H23C 109.00 . . no
H23A C23 H23B 109.00 . . no
H23A C23 H23C 109.00 . . no
H23B C23 H23C 110.00 . . no

loop_
_geom_bond_atom_site_label_1
_geom_bond_atom_site_label_2
_geom_bond_distance
_geom_bond_site_symmetry_2
_geom_bond_publ_flag
Cu1 O1 1.968(2) . yes
Cu1 O2 2.7145(18) . yes
Cu1 O3 1.9910(19) . yes
Cu1 O4 2.4930(17) . yes
Cu1 N1 2.019(2) . yes
Cu1 N2 2.025(2) . yes
O1 C20 1.269(3) . yes
O2 C20 1.241(3) . yes
O3 C22 1.274(3) . yes
O4 C22 1.259(3) . yes
N1 C1 1.491(3) . yes
N1 C15 1.485(4) . yes
N2 C6 1.477(3) . yes
N2 C7 1.506(3) . yes
N3 C16 1.384(3) . yes
N3 C19 1.371(3) 17_555 yes
N4 C8 1.378(3) . yes
N4 C11 1.366(3) . yes
N1 H1N 0.867(16) . no
N2 H2N 0.89(2) . no
N3 H3N 0.80(2) . no
N4 H4N 0.88(2) . no
C1 C2 1.512(4) . no
C1 C6 1.526(4) . no
C2 C3 1.525(4) . no
C3 C4 1.526(5) . no
C4 C5 1.527(4) . no
C5 C6 1.522(4) . no
C7 C8 1.490(4) . no
C8 C9 1.360(3) . no
C9 C10 1.438(5) . no
C10 C11 1.377(3) . no
C11 C12 1.509(4) . no
C12 C13 1.547(4) . no
C12 C14 1.544(4) . no
C12 C19 1.527(4) . no
C15 C16 1.499(3) . no
C16 C17 1.369(3) . no
C17 C18 1.422(3) . no
C18 C19 1.353(4) 17_555 no
C20 C21 1.488(5) . no
C22 C23 1.503(4) . no
C1 H1 1.0000 . no
C2 H2A 0.9900 . no
C2 H2B 0.9900 . no
C3 H3A 0.9900 . no
C3 H3B 0.9900 . no
C4 H4A 0.9900 . no
C4 H4B 0.9900 . no
C5 H5A 0.9900 . no
C5 H5B 0.9900 . no
C6 H6 1.0000 . no
C7 H7A 0.9900 . no
C7 H7B 0.9900 . no
C9 H9A 0.9500 . no
C10 H10A 0.9500 . no
C13 H13A 0.9800 . no
C13 H13B 0.9800 . no
C13 H13C 0.9800 . no
C14 H14A 0.9800 . no
C14 H14B 0.9800 . no
C14 H14C 0.9800 . no
C15 H15A 0.9900 . no
C15 H15B 0.9900 . no
C17 H17A 0.9500 . no
C18 H18A 0.9500 . no
C21 H21A 0.9800 . no
C21 H21B 0.9800 . no
C21 H21C 0.9800 . no
C23 H23A 0.9800 . no
C23 H23B 0.9800 . no
C23 H23C 0.9800 . no

loop_
_geom_hbond_atom_site_label_D
_geom_hbond_atom_site_label_H
_geom_hbond_atom_site_label_A
_geom_hbond_distance_DH
_geom_hbond_distance_HA
_geom_hbond_distance_DA
_geom_hbond_angle_DHA
_geom_hbond_site_symmetry_A
_geom_hbond_publ_flag
N1 H1N O2 0.867(16) 2.064(18) 2.890(3) 159(3) 6_555 yes
N2 H2N O4 0.89(2) 2.36(3) 3.179(3) 154(2) 17_555 yes
N3 H3N O1 0.80(2) 2.11(3) 2.793(3) 143(2) . yes
N4 H4N O4 0.88(2) 1.95(2) 2.788(2) 160(3) 17_555 yes
C5 H5A N4 0.99 2.54 3.331(4) 137 . yes
C15 H15A O1 0.99 2.59 3.006(3) 105 . yes

loop_
_geom_torsion_atom_site_label_1
_geom_torsion_atom_site_label_2
_geom_torsion_atom_site_label_3
_geom_torsion_atom_site_label_4
_geom_torsion
_geom_torsion_site_symmetry_1
_geom_torsion_site_symmetry_3
_geom_torsion_site_symmetry_4
_geom_torsion_publ_flag
O2 Cu1 O1 C20 -3.12(17) . . . no
O3 Cu1 O1 C20 -94.42(19) . . . no
O4 Cu1 O1 C20 -151.93(19) . . . no
N1 Cu1 O1 C20 89.68(19) . . . no
C22 Cu1 O1 C20 -123.58(19) . . . no
O1 Cu1 O2 C20 3.11(16) . . . no
O3 Cu1 O2 C20 91.40(17) . . . no
O4 Cu1 O2 C20 50.05(19) . . . no
N1 Cu1 O2 C20 -88.36(17) . . . no
N2 Cu1 O2 C20 -174.78(17) . . . no
C22 Cu1 O2 C20 71.24(18) . . . no
O1 Cu1 O3 C22 -85.99(16) . . . no
O2 Cu1 O3 C22 -139.05(16) . . . no
O4 Cu1 O3 C22 7.29(15) . . . no
N2 Cu1 O3 C22 96.87(17) . . . no
O1 Cu1 O4 C22 79.89(16) . . . no
O2 Cu1 O4 C22 44.11(19) . . . no
O3 Cu1 O4 C22 -7.38(15) . . . no
N1 Cu1 O4 C22 175.49(16) . . . no
N2 Cu1 O4 C22 -100.11(16) . . . no
O1 Cu1 N1 C1 153.32(14) . . . no
O1 Cu1 N1 C15 23.00(16) . . . no
O2 Cu1 N1 C1 -153.45(14) . . . no
O2 Cu1 N1 C15 76.24(16) . . . no
O4 Cu1 N1 C1 58.77(16) . . . no
O4 Cu1 N1 C15 -71.54(17) . . . no
N2 Cu1 N1 C1 -29.67(14) . . . no
N2 Cu1 N1 C15 -159.98(16) . . . no
C22 Cu1 N1 C1 62.7(2) . . . no
C22 Cu1 N1 C15 -67.6(2) . . . no
O2 Cu1 N2 C6 95.80(15) . . . no
O2 Cu1 N2 C7 -30.03(19) . . . no
O3 Cu1 N2 C6 -171.78(15) . . . no
O3 Cu1 N2 C7 62.39(16) . . . no
O4 Cu1 N2 C6 -114.17(15) . . . no
O4 Cu1 N2 C7 120.00(16) . . . no
N1 Cu1 N2 C6 3.98(15) . . . no
N1 Cu1 N2 C7 -121.85(16) . . . no
C22 Cu1 N2 C6 -142.64(15) . . . no
C22 Cu1 N2 C7 91.53(16) . . . no
O1 Cu1 C22 O3 92.94(16) . . . no
O1 Cu1 C22 O4 -99.91(16) . . . no
O2 Cu1 C22 O3 44.95(18) . . . no
O2 Cu1 C22 O4 -147.89(14) . . . no
O3 Cu1 C22 O4 167.2(3) . . . no
O4 Cu1 C22 O3 -167.2(3) . . . no
N1 Cu1 C22 O3 -174.42(16) . . . no
N1 Cu1 C22 O4 -7.3(3) . . . no
N2 Cu1 C22 O3 -85.45(16) . . . no
N2 Cu1 C22 O4 81.71(16) . . . no
Cu1 O1 C20 O2 6.5(3) . . . no
Cu1 O1 C20 C21 -172.1(2) . . . no
Cu1 O2 C20 O1 -4.6(2) . . . no
Cu1 O2 C20 C21 173.9(3) . . . no
Cu1 O3 C22 O4 -14.3(3) . . . no
Cu1 O3 C22 C23 165.6(2) . . . no
Cu1 O4 C22 O3 11.4(2) . . . no
Cu1 O4 C22 C23 -168.6(3) . . . no
Cu1 N1 C1 C2 172.61(18) . . . no
Cu1 N1 C1 C6 49.4(2) . . . no
C15 N1 C1 C2 -55.1(3) . . . no
C15 N1 C1 C6 -178.27(19) . . . no
Cu1 N1 C15 C16 63.0(2) . . . no
C1 N1 C15 C16 -62.6(3) . . . no
Cu1 N2 C6 C1 22.6(2) . . . no
Cu1 N2 C6 C5 146.40(18) . . . no
C7 N2 C6 C1 145.2(2) . . . no
C7 N2 C6 C5 -90.9(3) . . . no
Cu1 N2 C7 C8 -178.09(17) . . . no
C6 N2 C7 C8 58.1(3) . . . no
C19 N3 C16 C15 -177.7(3) 17_555 . . no
C19 N3 C16 C17 -0.5(3) 17_555 . . no
C16 N3 C19 C18 0.4(3) . 17_555 . no
C16 N3 C19 C12 -177.8(3) . 17_555 17_555 no
C11 N4 C8 C7 -175.4(2) . . . no
C11 N4 C8 C9 2.9(3) . . . no
C8 N4 C11 C10 -2.8(3) . . . no
C8 N4 C11 C12 173.8(2) . . . no
N1 C1 C2 C3 179.2(2) . . . no
C6 C1 C2 C3 -59.1(3) . . . no
N1 C1 C6 N2 -48.1(2) . . . no
N1 C1 C6 C5 -174.4(2) . . . no
C2 C1 C6 N2 -174.0(2) . . . no
C2 C1 C6 C5 59.6(3) . . . no
C1 C2 C3 C4 56.5(3) . . . no
C2 C3 C4 C5 -54.0(4) . . . no
C3 C4 C5 C6 54.4(3) . . . no
C4 C5 C6 N2 179.5(2) . . . no
C4 C5 C6 C1 -57.1(3) . . . no
N2 C7 C8 N4 57.9(3) . . . no
N2 C7 C8 C9 -119.9(3) . . . no
N4 C8 C9 C10 -1.8(3) . . . no
C7 C8 C9 C10 176.3(3) . . . no
C8 C9 C10 C11 0.1(4) . . . no
C9 C10 C11 N4 1.6(3) . . . no
C9 C10 C11 C12 -174.5(3) . . . no
N4 C11 C12 C13 -179.9(2) . . . no
N4 C11 C12 C14 60.6(3) . . . no
N4 C11 C12 C19 -61.0(3) . . . no
C10 C11 C12 C13 -4.3(4) . . . no
C10 C11 C12 C14 -123.8(3) . . . no
C10 C11 C12 C19 114.6(3) . . . no
C11 C12 C19 N3 111.9(3) . . 17_555 no
C11 C12 C19 C18 -65.9(4) . . 17_555 no
C13 C12 C19 N3 -128.6(3) . . 17_555 no
C13 C12 C19 C18 53.7(4) . . 17_555 no
C14 C12 C19 N3 -8.6(4) . . 17_555 no
C14 C12 C19 C18 173.6(3) . . 17_555 no
N1 C15 C16 N3 -81.6(3) . . . no
N1 C15 C16 C17 102.1(4) . . . no
N3 C16 C17 C18 0.5(3) . . . no
C15 C16 C17 C18 177.1(3) . . . no
C16 C17 C18 C19 -0.2(4) . . 17_555 no
C17 C18 C19 N3 -0.1(3) . 17_555 . no
C17 C18 C19 C12 177.9(3) . 17_555 17_555 no

loop_
_platon_squeeze_void_nr
_platon_squeeze_void_average_x
_platon_squeeze_void_average_y
_platon_squeeze_void_average_z
_platon_squeeze_void_volume
_platon_squeeze_void_count_electrons
_platon_squeeze_void_content
1 0.000 0.000 0.000 236 92 ' '
2 -0.006 -0.004 0.453 6914 1245 ' '
3 0.333 0.667 0.667 227 92 ' '
4 0.667 0.333 0.333 227 92 ' '
